data_4304305
loop_
_publ_author_name
'Tarlok S. Lobana'
'Gagandeep Bawa'
'Ray J. Butcher'

_publ_section_title
;
Synthesis of CuII-RuII-CuII Trinuclear Complexes via Redox Reaction of
Copper(I) Across Thiosemicarbazones Coordinated to Ruthenium(II)
;
_journal_name_full 'Inorganic Chemistry'
_journal_page_first 1488
_journal_page_last 1495
_journal_paper_doi 10.1021/ic701780g
_journal_volume 47
_journal_year 2008
_chemical_formula_sum 'C50.67 H43 Cl2 Cu2 N8.34 P2 Ru S2'
_chemical_formula_weight 1193.71
_chemical_name_systematic
; 
 ? 
;
_space_group_IT_number 2
_symmetry_cell_setting triclinic
_symmetry_space_group_name_Hall '-P 1'
_symmetry_space_group_name_H-M 'P -1'
_atom_sites_solution_hydrogens geom
_atom_sites_solution_primary direct
_atom_sites_solution_secondary difmap
_audit_creation_method SHELXL-97
_cell_angle_alpha 76.802(4)
_cell_angle_beta 85.834(4)
_cell_angle_gamma 71.727(3)
_cell_formula_units_Z 2
_cell_length_a 9.1513(18)
_cell_length_b 13.245(3)
_cell_length_c 22.354(4)
_cell_measurement_reflns_used 4531
_cell_measurement_temperature 93(2)
_cell_measurement_theta_max 0.00
_cell_measurement_theta_min 0.00
_cell_volume 2504.9(9)
_computing_cell_refinement 'Bruker SMART'
_computing_data_collection 'Bruker SMART'
_computing_data_reduction 'Bruker SAINT'
_computing_molecular_graphics 'Bruker SHELXTL'
_computing_publication_material 'Bruker SHELXTL'
_computing_structure_refinement 'SHELXL-97 (Sheldrick, 1997)'
_computing_structure_solution 'SHELXS-97 (Sheldrick, 1990)'
_diffrn_ambient_temperature 93(2)
_diffrn_measured_fraction_theta_full 0.939
_diffrn_measured_fraction_theta_max 0.939
_diffrn_measurement_device_type 'CCD area detector'
_diffrn_measurement_method 'phi and omega scans'
_diffrn_radiation_monochromator graphite
_diffrn_radiation_source 'fine-focus sealed tube'
_diffrn_radiation_type MoK\a
_diffrn_radiation_wavelength 0.71073
_diffrn_reflns_av_R_equivalents 0.0521
_diffrn_reflns_av_sigmaI/netI 0.1241
_diffrn_reflns_limit_h_max 10
_diffrn_reflns_limit_h_min -11
_diffrn_reflns_limit_k_max 16
_diffrn_reflns_limit_k_min -17
_diffrn_reflns_limit_l_max 29
_diffrn_reflns_limit_l_min -29
_diffrn_reflns_number 20005
_diffrn_reflns_theta_full 28.31
_diffrn_reflns_theta_max 28.31
_diffrn_reflns_theta_min 1.66
_exptl_absorpt_coefficient_mu 1.438
_exptl_absorpt_correction_T_max 1.000
_exptl_absorpt_correction_T_min 0.765
_exptl_absorpt_correction_type multi-scan
_exptl_crystal_colour dark
_exptl_crystal_density_diffrn 1.583
_exptl_crystal_density_meas 0
_exptl_crystal_density_method 'not measured'
_exptl_crystal_description plate
_exptl_crystal_F_000 1207
_exptl_crystal_size_max 0.28
_exptl_crystal_size_mid 0.22
_exptl_crystal_size_min 0.02
_refine_diff_density_max 0.650
_refine_diff_density_min -1.010
_refine_diff_density_rms 0.133
_refine_ls_extinction_method none
_refine_ls_goodness_of_fit_ref 0.986
_refine_ls_hydrogen_treatment mixed
_refine_ls_matrix_type full
_refine_ls_number_parameters 632
_refine_ls_number_reflns 11709
_refine_ls_number_restraints 0
_refine_ls_restrained_S_all 0.986
_refine_ls_R_factor_all 0.1150
_refine_ls_R_factor_gt 0.0518
_refine_ls_shift/su_max 0.064
_refine_ls_shift/su_mean 0.001
_refine_ls_structure_factor_coef Fsqd
_refine_ls_weighting_details 'calc w=1/[\s^2^(Fo^2^)+(0.0388P)^2^+0.0000P] where P=(Fo^2^+2Fc^2^)/3'
_refine_ls_weighting_scheme calc
_refine_ls_wR_factor_gt 0.0900
_refine_ls_wR_factor_ref 0.1054
_reflns_number_gt 7099
_reflns_number_total 11709
_reflns_threshold_expression >2sigma(I)
_cod_data_source_file ic701780g-file001_2.cif
_cod_data_source_block tr69m
_cod_depositor_comments
;
The following automatic conversions were performed:
'_symmetry_cell_setting' value 'Triclinic' changed to 'triclinic'
according to '/home/saulius/struct/CIF-dictionaries/cif_core.dic'
dictionary named 'cif_core.dic' version 2.4.1 from 2010-06-29.

Automatic conversion script
Id: cif_fix_enum 1527 2010-12-29 10:47:43Z saulius 
;
_cod_original_cell_volume 2505.0(8)
_cod_database_code 4304305

loop_
_symmetry_equiv_pos_as_xyz
'x, y, z'
'-x, -y, -z'

loop_
_atom_site_label
_atom_site_type_symbol
_atom_site_fract_x
_atom_site_fract_y
_atom_site_fract_z
_atom_site_U_iso_or_equiv
_atom_site_adp_type
_atom_site_occupancy
_atom_site_symmetry_multiplicity
_atom_site_calc_flag
_atom_site_refinement_flags
_atom_site_disorder_assembly
_atom_site_disorder_group
Ru Ru 0.43883(3) 0.12292(2) 0.230710(11) 0.01146(7) Uani 1 1 d . . .
Cu1 Cu 0.58166(5) 0.32903(4) 0.361062(17) 0.01846(11) Uani 1 1 d . . .
Cu2 Cu 0.50403(5) -0.07911(4) 0.445912(17) 0.01913(11) Uani 1 1 d . . .
Cl1 Cl 0.73362(10) 0.40761(8) 0.39288(4) 0.0306(2) Uani 1 1 d . . .
Cl2 Cl 0.41856(10) -0.13349(7) 0.53994(3) 0.0253(2) Uani 1 1 d . . .
S1A S 0.70512(9) 0.12892(7) 0.21850(3) 0.0148(2) Uani 1 1 d . . .
S1B S 0.20101(9) 0.11421(7) 0.28650(3) 0.0154(2) Uani 1 1 d . . .
P1 P 0.35564(9) 0.26664(7) 0.14836(3) 0.0123(2) Uani 1 1 d . . .
P2 P 0.42247(10) -0.01351(7) 0.18638(3) 0.0134(2) Uani 1 1 d . . .
N1A N 0.3813(3) 0.4083(2) 0.39930(11) 0.0176(7) Uani 1 1 d . . .
N2A N 0.4307(3) 0.2925(2) 0.31909(11) 0.0138(7) Uani 1 1 d . . .
N3A N 0.4878(3) 0.2277(2) 0.27934(11) 0.0158(7) Uani 1 1 d . . .
N4A N 0.7201(3) 0.2422(2) 0.30770(11) 0.0198(7) Uani 1 1 d . . .
H4AB H 0.8205 0.2294 0.3063 0.024 Uiso 1 1 calc R . .
N1B N 0.7315(3) -0.1355(2) 0.46295(12) 0.0210(8) Uani 1 1 d . . .
N2B N 0.5834(3) -0.0373(2) 0.36308(11) 0.0169(7) Uani 1 1 d . . .
N3B N 0.4765(3) 0.0147(2) 0.31877(11) 0.0137(7) Uani 1 1 d . . .
N4B N 0.3115(3) -0.0112(2) 0.40129(11) 0.0200(7) Uani 1 1 d . . .
H4BB H 0.2208 -0.0089 0.4181 0.024 Uiso 1 1 calc R . .
C1A C 0.3634(4) 0.4657(3) 0.44343(14) 0.0250(10) Uani 1 1 d . . .
H1AA H 0.4522 0.4669 0.4625 0.030 Uiso 1 1 calc R . .
C2A C 0.2199(4) 0.5229(3) 0.46170(14) 0.0255(10) Uani 1 1 d . . .
H2AA H 0.2101 0.5619 0.4933 0.031 Uiso 1 1 calc R . .
C3A C 0.0901(4) 0.5228(3) 0.43336(15) 0.0279(10) Uani 1 1 d . . .
H3AA H -0.0095 0.5641 0.4441 0.034 Uiso 1 1 calc R . .
C4A C 0.1075(4) 0.4617(3) 0.38922(15) 0.0231(9) Uani 1 1 d . . .
H4AA H 0.0198 0.4594 0.3700 0.028 Uiso 1 1 calc R . .
C5A C 0.2538(4) 0.4040(3) 0.37336(13) 0.0157(8) Uani 1 1 d . . .
C6A C 0.2863(4) 0.3331(3) 0.32984(14) 0.0179(8) Uani 1 1 d . . .
H6AA H 0.2080 0.3182 0.3110 0.022 Uiso 1 1 calc R . .
C7A C 0.6444(4) 0.2055(3) 0.27435(13) 0.0148(8) Uani 1 1 d . . .
C1B C 0.8023(4) -0.1788(3) 0.51760(15) 0.0279(10) Uani 1 1 d . . .
H1BA H 0.7423 -0.1958 0.5527 0.034 Uiso 1 1 calc R . .
C2B C 0.9582(4) -0.1998(3) 0.52511(16) 0.0308(11) Uani 1 1 d . . .
H2BA H 1.0046 -0.2317 0.5644 0.037 Uiso 1 1 calc R . .
C3B C 1.0467(4) -0.1732(3) 0.47367(16) 0.0279(10) Uani 1 1 d . . .
H3BA H 1.1540 -0.1857 0.4776 0.033 Uiso 1 1 calc R . .
C4B C 0.9754(4) -0.1284(3) 0.41716(16) 0.0247(10) Uani 1 1 d . . .
H4BA H 1.0332 -0.1102 0.3816 0.030 Uiso 1 1 calc R . .
C5B C 0.8189(4) -0.1105(3) 0.41304(14) 0.0194(9) Uani 1 1 d . . .
C6B C 0.7302(4) -0.0594(3) 0.35624(14) 0.0186(9) Uani 1 1 d . . .
H6BA H 0.7772 -0.0438 0.3174 0.022 Uiso 1 1 calc R . .
C7B C 0.3314(4) 0.0310(3) 0.34313(14) 0.0176(8) Uani 1 1 d . . .
C1C C 0.3532(4) 0.3969(3) 0.16695(13) 0.0137(8) Uani 1 1 d . . .
C2C C 0.4950(4) 0.4122(3) 0.17061(14) 0.0193(9) Uani 1 1 d . . .
H2CA H 0.5853 0.3595 0.1606 0.023 Uiso 1 1 calc R . .
C3C C 0.5084(4) 0.5027(3) 0.18859(14) 0.0170(8) Uani 1 1 d . . .
H3CA H 0.6070 0.5110 0.1910 0.020 Uiso 1 1 calc R . .
C4C C 0.3784(4) 0.5806(3) 0.20291(14) 0.0207(9) Uani 1 1 d . . .
H4CA H 0.3865 0.6422 0.2157 0.025 Uiso 1 1 calc R . .
C5C C 0.2343(4) 0.5667(3) 0.19816(15) 0.0225(9) Uani 1 1 d . . .
H5CA H 0.1441 0.6201 0.2076 0.027 Uiso 1 1 calc R . .
C6C C 0.2211(4) 0.4770(3) 0.18007(14) 0.0180(9) Uani 1 1 d . . .
H6CA H 0.1223 0.4697 0.1765 0.022 Uiso 1 1 calc R . .
C1D C 0.4692(3) 0.2728(3) 0.07659(12) 0.0113(8) Uani 1 1 d . . .
C2D C 0.4403(4) 0.3697(3) 0.03180(13) 0.0166(8) Uani 1 1 d . . .
H2DA H 0.3625 0.4331 0.0386 0.020 Uiso 1 1 calc R . .
C3D C 0.5246(4) 0.3739(3) -0.02250(14) 0.0198(9) Uani 1 1 d . . .
H3DA H 0.5042 0.4399 -0.0527 0.024 Uiso 1 1 calc R . .
C4D C 0.6688(4) 0.1855(3) 0.01166(14) 0.0168(8) Uani 1 1 d . . .
H4DA H 0.7473 0.1224 0.0049 0.020 Uiso 1 1 calc R . .
C5D C 0.6381(4) 0.2818(3) -0.03257(14) 0.0210(9) Uani 1 1 d . . .
H5DA H 0.6951 0.2845 -0.0698 0.025 Uiso 1 1 calc R . .
C6D C 0.5842(3) 0.1817(3) 0.06595(13) 0.0135(8) Uani 1 1 d . . .
H6DA H 0.6056 0.1156 0.0962 0.016 Uiso 1 1 calc R . .
C1E C 0.1590(4) 0.3055(3) 0.12022(14) 0.0148(8) Uani 1 1 d . . .
C2E C 0.0407(4) 0.3137(3) 0.16459(14) 0.0156(8) Uani 1 1 d . . .
H2EA H 0.0663 0.2946 0.2070 0.019 Uiso 1 1 calc R . .
C3E C -0.1116(4) 0.3491(3) 0.14735(15) 0.0195(9) Uani 1 1 d . . .
H3EA H -0.1897 0.3536 0.1779 0.023 Uiso 1 1 calc R . .
C4E C -0.1520(4) 0.3785(3) 0.08508(15) 0.0243(10) Uani 1 1 d . . .
H4EA H -0.2572 0.4048 0.0732 0.029 Uiso 1 1 calc R . .
C5E C -0.0380(4) 0.3689(3) 0.04152(15) 0.0231(9) Uani 1 1 d . . .
H5EA H -0.0651 0.3873 -0.0007 0.028 Uiso 1 1 calc R . .
C6E C 0.1165(4) 0.3328(3) 0.05776(14) 0.0172(9) Uani 1 1 d . . .
H6EA H 0.1936 0.3266 0.0268 0.021 Uiso 1 1 calc R . .
C1F C 0.2855(4) 0.0300(3) 0.12287(13) 0.0142(8) Uani 1 1 d . . .
C2F C 0.1282(4) 0.0693(3) 0.13313(14) 0.0162(8) Uani 1 1 d . . .
H2FA H 0.0918 0.0731 0.1737 0.019 Uiso 1 1 calc R . .
C3F C 0.0229(4) 0.1033(3) 0.08515(14) 0.0190(9) Uani 1 1 d . . .
H3FA H -0.0844 0.1260 0.0932 0.023 Uiso 1 1 calc R . .
C4F C 0.0768(4) 0.1036(3) 0.02493(14) 0.0190(9) Uani 1 1 d . . .
H4FA H 0.0059 0.1268 -0.0082 0.023 Uiso 1 1 calc R . .
C5F C 0.2322(4) 0.0704(3) 0.01374(14) 0.0182(9) Uani 1 1 d . . .
H5FA H 0.2684 0.0733 -0.0273 0.022 Uiso 1 1 calc R . .
C6F C 0.3377(4) 0.0322(3) 0.06213(14) 0.0158(8) Uani 1 1 d . . .
H6FA H 0.4448 0.0078 0.0539 0.019 Uiso 1 1 calc R . .
C1G C 0.5939(4) -0.1061(3) 0.15682(13) 0.0145(8) Uani 1 1 d . . .
C2G C 0.5788(4) -0.1903(3) 0.13251(14) 0.0190(9) Uani 1 1 d . . .
H2GA H 0.4788 -0.1946 0.1275 0.023 Uiso 1 1 calc R . .
C3G C 0.7059(4) -0.2678(3) 0.11541(14) 0.0208(9) Uani 1 1 d . . .
H3GA H 0.6924 -0.3237 0.0983 0.025 Uiso 1 1 calc R . .
C4G C 0.8529(4) -0.2640(3) 0.12333(14) 0.0222(9) Uani 1 1 d . . .
H4GA H 0.9404 -0.3174 0.1120 0.027 Uiso 1 1 calc R . .
C5G C 0.8709(4) -0.1817(3) 0.14785(14) 0.0207(9) Uani 1 1 d . . .
H5GA H 0.9712 -0.1784 0.1533 0.025 Uiso 1 1 calc R . .
C6G C 0.7429(4) -0.1041(3) 0.16449(14) 0.0191(9) Uani 1 1 d . . .
H6GA H 0.7570 -0.0482 0.1815 0.023 Uiso 1 1 calc R . .
C1H C 0.3630(4) -0.1222(3) 0.24057(13) 0.0190(9) Uani 1 1 d . . .
C2H C 0.2181(4) -0.1382(3) 0.24172(16) 0.0269(10) Uani 1 1 d . . .
H2HA H 0.1437 -0.0927 0.2117 0.032 Uiso 1 1 calc R . .
C3H C 0.1813(5) -0.2185(3) 0.28546(16) 0.0333(11) Uani 1 1 d . . .
H3HA H 0.0819 -0.2270 0.2859 0.040 Uiso 1 1 calc R . .
C4H C 0.2896(5) -0.2865(3) 0.32869(17) 0.0408(12) Uani 1 1 d . . .
H4HA H 0.2647 -0.3421 0.3587 0.049 Uiso 1 1 calc R . .
C5H C 0.4336(5) -0.2741(3) 0.32840(16) 0.0380(12) Uani 1 1 d . . .
H5HA H 0.5081 -0.3214 0.3580 0.046 Uiso 1 1 calc R . .
C6H C 0.4700(5) -0.1914(3) 0.28435(14) 0.0266(10) Uani 1 1 d . . .
H6HA H 0.5691 -0.1827 0.2845 0.032 Uiso 1 1 calc R . .
N1S N -0.1487(18) -0.3169(18) 0.3301(11) 0.179(12) Uani 0.33 1 d P . .
C1S C -0.175(4) -0.369(3) 0.2954(16) 0.248(15) Uani 0.33 1 d P . .
C2S C -0.1814(17) -0.4463(15) 0.2628(6) 0.104(5) Uani 0.33 1 d P . .
H2SA H -0.2149 -0.4098 0.2206 0.157 Uiso 0.33 1 calc PR . .
H2SB H -0.2544 -0.4840 0.2829 0.157 Uiso 0.33 1 calc PR . .
H2SC H -0.0790 -0.4993 0.2623 0.157 Uiso 0.33 1 calc PR . .

loop_
_atom_site_aniso_label
_atom_site_aniso_U_11
_atom_site_aniso_U_22
_atom_site_aniso_U_33
_atom_site_aniso_U_23
_atom_site_aniso_U_13
_atom_site_aniso_U_12
Ru 0.01226(13) 0.01341(13) 0.00868(11) -0.00331(9) 0.00011(9) -0.00328(10)
Cu1 0.0177(2) 0.0227(2) 0.01709(19) -0.00903(17) -0.00366(16) -0.00501(18)
Cu2 0.0215(2) 0.0223(2) 0.01029(18) -0.00096(16) -0.00093(16) -0.00362(19)
Cl1 0.0254(5) 0.0360(5) 0.0382(5) -0.0177(4) -0.0081(4) -0.0116(4)
Cl2 0.0301(5) 0.0262(5) 0.0127(4) 0.0010(3) 0.0018(3) -0.0032(4)
S1A 0.0123(4) 0.0183(4) 0.0143(4) -0.0060(3) 0.0000(3) -0.0035(3)
S1B 0.0152(4) 0.0178(4) 0.0121(3) -0.0027(3) -0.0006(3) -0.0038(3)
P1 0.0116(4) 0.0144(4) 0.0114(4) -0.0042(3) 0.0010(3) -0.0038(3)
P2 0.0159(4) 0.0133(4) 0.0111(4) -0.0043(3) 0.0011(3) -0.0038(4)
N1A 0.0199(15) 0.0151(15) 0.0175(13) -0.0055(11) -0.0014(11) -0.0032(12)
N2A 0.0167(14) 0.0118(14) 0.0127(12) -0.0041(11) -0.0009(11) -0.0028(12)
N3A 0.0147(14) 0.0184(15) 0.0133(12) -0.0044(11) 0.0002(11) -0.0030(12)
N4A 0.0153(14) 0.0248(16) 0.0214(13) -0.0096(12) -0.0025(11) -0.0052(13)
N1B 0.0222(16) 0.0172(16) 0.0187(13) 0.0008(12) -0.0033(12) -0.0018(13)
N2B 0.0211(15) 0.0174(15) 0.0134(12) -0.0037(11) -0.0007(11) -0.0072(12)
N3B 0.0112(13) 0.0174(15) 0.0088(11) -0.0023(11) -0.0029(10) 0.0011(12)
N4B 0.0184(15) 0.0282(17) 0.0125(12) -0.0032(12) 0.0040(11) -0.0078(13)
C1A 0.034(2) 0.024(2) 0.0141(15) -0.0029(14) -0.0060(15) -0.0048(17)
C2A 0.039(2) 0.027(2) 0.0126(15) -0.0081(14) 0.0107(15) -0.0127(17)
C3A 0.037(2) 0.026(2) 0.0225(17) -0.0084(15) 0.0109(16) -0.0121(18)
C4A 0.0251(19) 0.0248(19) 0.0237(17) -0.0103(15) 0.0075(15) -0.0119(16)
C5A 0.0209(18) 0.0133(17) 0.0122(14) -0.0031(13) 0.0021(13) -0.0045(14)
C6A 0.0212(18) 0.0211(18) 0.0157(15) -0.0069(13) 0.0006(13) -0.0105(15)
C7A 0.0186(17) 0.0123(17) 0.0109(14) 0.0007(12) -0.0003(13) -0.0034(14)
C1B 0.031(2) 0.028(2) 0.0206(17) -0.0012(16) -0.0061(15) -0.0060(18)
C2B 0.033(2) 0.030(2) 0.0256(18) -0.0086(17) -0.0107(16) -0.0002(19)
C3B 0.0167(19) 0.029(2) 0.0309(19) -0.0065(17) -0.0060(15) 0.0042(17)
C4B 0.0215(19) 0.024(2) 0.0256(17) -0.0073(15) -0.0022(15) -0.0011(16)
C5B 0.0152(17) 0.0211(19) 0.0202(16) -0.0030(14) -0.0029(14) -0.0035(15)
C6B 0.0194(18) 0.0192(18) 0.0151(15) -0.0032(14) 0.0010(13) -0.0037(15)
C7B 0.0236(18) 0.0182(17) 0.0151(15) -0.0077(13) 0.0005(13) -0.0091(15)
C1C 0.0141(16) 0.0144(17) 0.0123(14) -0.0040(12) 0.0030(12) -0.0040(14)
C2C 0.0150(17) 0.0230(19) 0.0175(15) -0.0047(14) 0.0005(13) -0.0023(15)
C3C 0.0140(17) 0.0169(18) 0.0198(16) -0.0035(14) 0.0013(13) -0.0047(14)
C4C 0.0274(19) 0.0182(18) 0.0181(16) -0.0055(14) -0.0030(14) -0.0075(16)
C5C 0.0164(18) 0.0197(19) 0.0280(18) -0.0087(15) 0.0015(15) 0.0016(16)
C6C 0.0154(17) 0.0169(18) 0.0207(16) -0.0058(14) 0.0005(13) -0.0021(15)
C1D 0.0101(15) 0.0166(17) 0.0085(13) -0.0019(12) -0.0015(11) -0.0060(13)
C2D 0.0179(17) 0.0170(18) 0.0152(15) -0.0037(13) -0.0035(13) -0.0050(14)
C3D 0.0249(18) 0.0179(18) 0.0179(16) -0.0004(14) -0.0039(14) -0.0100(15)
C4D 0.0136(17) 0.0175(18) 0.0186(15) -0.0057(13) -0.0004(13) -0.0025(14)
C5D 0.0228(18) 0.033(2) 0.0129(15) -0.0111(14) 0.0047(13) -0.0135(16)
C6D 0.0149(16) 0.0152(17) 0.0128(14) -0.0040(12) 0.0011(12) -0.0076(14)
C1E 0.0110(16) 0.0136(17) 0.0192(15) -0.0050(13) -0.0027(13) -0.0011(14)
C2E 0.0143(16) 0.0180(18) 0.0145(15) -0.0039(13) 0.0012(13) -0.0050(14)
C3E 0.0150(17) 0.0243(19) 0.0218(16) -0.0100(14) 0.0040(13) -0.0070(15)
C4E 0.0148(18) 0.028(2) 0.0255(17) 0.0007(16) -0.0069(14) -0.0025(16)
C5E 0.0208(18) 0.028(2) 0.0191(16) 0.0005(15) -0.0041(14) -0.0091(16)
C6E 0.0161(17) 0.0203(18) 0.0157(15) -0.0074(14) -0.0018(13) -0.0035(15)
C1F 0.0214(17) 0.0119(17) 0.0105(14) -0.0020(12) -0.0025(13) -0.0065(14)
C2F 0.0186(17) 0.0173(17) 0.0161(15) -0.0080(13) 0.0022(13) -0.0074(14)
C3F 0.0161(17) 0.0239(19) 0.0217(16) -0.0081(14) 0.0002(13) -0.0105(15)
C4F 0.0180(18) 0.0246(19) 0.0152(15) -0.0087(14) -0.0040(13) -0.0038(15)
C5F 0.0197(18) 0.0183(18) 0.0176(15) -0.0071(14) 0.0031(13) -0.0057(15)
C6F 0.0138(17) 0.0146(17) 0.0185(15) -0.0047(13) 0.0015(13) -0.0031(14)
C1G 0.0170(17) 0.0117(17) 0.0111(14) -0.0021(13) -0.0003(13) 0.0004(14)
C2G 0.0236(18) 0.0212(18) 0.0159(15) -0.0059(13) 0.0082(13) -0.0124(15)
C3G 0.0281(19) 0.0180(18) 0.0188(16) -0.0118(14) 0.0023(14) -0.0056(16)
C4G 0.025(2) 0.0187(19) 0.0170(16) -0.0053(14) -0.0019(14) 0.0032(16)
C5G 0.0156(18) 0.0222(19) 0.0226(17) -0.0069(15) -0.0033(14) -0.0014(15)
C6G 0.0188(18) 0.0196(19) 0.0170(15) -0.0071(14) -0.0065(13) 0.0005(15)
C1H 0.0305(19) 0.0157(18) 0.0102(14) -0.0054(13) 0.0045(13) -0.0056(15)
C2H 0.032(2) 0.0165(19) 0.0314(19) -0.0087(15) 0.0122(16) -0.0057(17)
C3H 0.043(2) 0.026(2) 0.0342(19) -0.0173(16) 0.0282(17) -0.0137(18)
C4H 0.068(3) 0.029(2) 0.029(2) -0.0084(17) 0.0248(19) -0.023(2)
C5H 0.061(3) 0.032(2) 0.0194(18) -0.0025(17) -0.0040(18) -0.014(2)
C6H 0.045(2) 0.0197(19) 0.0157(16) -0.0021(14) -0.0022(16) -0.0120(18)
N1S 0.030(9) 0.17(2) 0.22(2) 0.090(17) -0.003(12) 0.037(11)
C1S 0.26(3) 0.21(2) 0.26(3) 0.16(2) -0.17(2) -0.17(2)
C2S 0.140(9) 0.212(14) 0.019(6) 0.017(7) -0.016(6) -0.160(9)

loop_
_atom_type_symbol
_atom_type_description
_atom_type_scat_dispersion_real
_atom_type_scat_dispersion_imag
_atom_type_scat_source
C C 0.0033 0.0016 'International Tables Vol C Tables 4.2.6.8 and 6.1.1.4'
H H 0.0000 0.0000 'International Tables Vol C Tables 4.2.6.8 and 6.1.1.4'
N N 0.0061 0.0033 'International Tables Vol C Tables 4.2.6.8 and 6.1.1.4'
P P 0.1023 0.0942 'International Tables Vol C Tables 4.2.6.8 and 6.1.1.4'
S S 0.1246 0.1234 'International Tables Vol C Tables 4.2.6.8 and 6.1.1.4'
Cl Cl 0.1484 0.1585 'International Tables Vol C Tables 4.2.6.8 and 6.1.1.4'
Cu Cu 0.3201 1.2651 'International Tables Vol C Tables 4.2.6.8 and 6.1.1.4'
Ru Ru -1.2594 0.8363 'International Tables Vol C Tables 4.2.6.8 and 6.1.1.4'

loop_
_geom_angle_atom_site_label_1
_geom_angle_atom_site_label_2
_geom_angle_atom_site_label_3
_geom_angle
_geom_angle_site_symmetry_1
_geom_angle_site_symmetry_3
_geom_angle_publ_flag
N3A Ru N3B 82.19(10) . . ?
N3A Ru P2 170.02(7) . . ?
N3B Ru P2 90.85(8) . . ?
N3A Ru P1 89.94(7) . . ?
N3B Ru P1 166.28(7) . . ?
P2 Ru P1 98.23(3) . . ?
N3A Ru S1B 95.64(7) . . ?
N3B Ru S1B 66.36(7) . . ?
P2 Ru S1B 88.05(3) . . ?
P1 Ru S1B 103.52(3) . . ?
N3A Ru S1A 66.19(7) . . ?
N3B Ru S1A 94.72(7) . . ?
P2 Ru S1A 107.53(3) . . ?
P1 Ru S1A 92.32(3) . . ?
S1B Ru S1A 156.09(3) . . ?
N2A Cu1 N4A 80.37(11) . . ?
N2A Cu1 N1A 78.95(11) . . ?
N4A Cu1 N1A 159.28(12) . . ?
N2A Cu1 Cl1 166.47(8) . . ?
N4A Cu1 Cl1 101.92(9) . . ?
N1A Cu1 Cl1 97.93(9) . . ?
N4B Cu2 N2B 80.28(11) . . ?
N4B Cu2 N1B 160.25(11) . . ?
N2B Cu2 N1B 79.97(11) . . ?
N4B Cu2 Cl2 100.74(8) . . ?
N2B Cu2 Cl2 177.74(9) . . ?
N1B Cu2 Cl2 98.99(8) . . ?
C7A S1A Ru 81.09(12) . . ?
C7B S1B Ru 81.59(11) . . ?
C1E P1 C1D 102.58(14) . . ?
C1E P1 C1C 99.57(15) . . ?
C1D P1 C1C 99.68(14) . . ?
C1E P1 Ru 119.95(11) . . ?
C1D P1 Ru 120.21(10) . . ?
C1C P1 Ru 111.23(10) . . ?
C1F P2 C1G 102.99(14) . . ?
C1F P2 C1H 104.11(16) . . ?
C1G P2 C1H 95.81(15) . . ?
C1F P2 Ru 115.31(11) . . ?
C1G P2 Ru 121.97(12) . . ?
C1H P2 Ru 113.69(11) . . ?
C1A N1A C5A 118.9(3) . . ?
C1A N1A Cu1 128.0(2) . . ?
C5A N1A Cu1 113.0(2) . . ?
C6A N2A N3A 124.7(3) . . ?
C6A N2A Cu1 119.2(2) . . ?
N3A N2A Cu1 116.1(2) . . ?
N2A N3A C7A 110.8(3) . . ?
N2A N3A Ru 144.2(2) . . ?
C7A N3A Ru 103.9(2) . . ?
C7A N4A Cu1 111.6(2) . . ?
C7A N4A H4AB 124.2 . . ?
Cu1 N4A H4AB 124.2 . . ?
C1B N1B C5B 117.8(3) . . ?
C1B N1B Cu2 128.0(2) . . ?
C5B N1B Cu2 113.5(2) . . ?
C6B N2B N3B 126.3(3) . . ?
C6B N2B Cu2 117.8(2) . . ?
N3B N2B Cu2 115.9(2) . . ?
N2B N3B C7B 110.6(2) . . ?
N2B N3B Ru 142.8(2) . . ?
C7B N3B Ru 103.19(18) . . ?
C7B N4B Cu2 112.6(2) . . ?
C7B N4B H4BB 123.7 . . ?
Cu2 N4B H4BB 123.7 . . ?
N1A C1A C2A 121.9(3) . . ?
N1A C1A H1AA 119.0 . . ?
C2A C1A H1AA 119.0 . . ?
C1A C2A C3A 119.2(3) . . ?
C1A C2A H2AA 120.4 . . ?
C3A C2A H2AA 120.4 . . ?
C4A C3A C2A 119.1(3) . . ?
C4A C3A H3AA 120.4 . . ?
C2A C3A H3AA 120.4 . . ?
C3A C4A C5A 119.5(3) . . ?
C3A C4A H4AA 120.3 . . ?
C5A C4A H4AA 120.3 . . ?
N1A C5A C4A 121.2(3) . . ?
N1A C5A C6A 114.3(3) . . ?
C4A C5A C6A 124.5(3) . . ?
N2A C6A C5A 114.1(3) . . ?
N2A C6A H6AA 122.9 . . ?
C5A C6A H6AA 122.9 . . ?
N4A C7A N3A 121.1(3) . . ?
N4A C7A S1A 131.7(3) . . ?
N3A C7A S1A 107.1(2) . . ?
N1B C1B C2B 123.1(3) . . ?
N1B C1B H1BA 118.5 . . ?
C2B C1B H1BA 118.5 . . ?
C1B C2B C3B 118.7(3) . . ?
C1B C2B H2BA 120.6 . . ?
C3B C2B H2BA 120.6 . . ?
C4B C3B C2B 118.9(3) . . ?
C4B C3B H3BA 120.6 . . ?
C2B C3B H3BA 120.6 . . ?
C3B C4B C5B 119.2(3) . . ?
C3B C4B H4BA 120.4 . . ?
C5B C4B H4BA 120.4 . . ?
N1B C5B C4B 122.4(3) . . ?
N1B C5B C6B 113.6(3) . . ?
C4B C5B C6B 124.0(3) . . ?
N2B C6B C5B 114.8(3) . . ?
N2B C6B H6BA 122.6 . . ?
C5B C6B H6BA 122.6 . . ?
N4B C7B N3B 120.3(3) . . ?
N4B C7B S1B 131.4(3) . . ?
N3B C7B S1B 108.3(2) . . ?
C2C C1C C6C 118.4(3) . . ?
C2C C1C P1 116.4(2) . . ?
C6C C1C P1 125.1(3) . . ?
C1C C2C C3C 121.6(3) . . ?
C1C C2C H2CA 119.2 . . ?
C3C C2C H2CA 119.2 . . ?
C4C C3C C2C 120.1(3) . . ?
C4C C3C H3CA 120.0 . . ?
C2C C3C H3CA 120.0 . . ?
C3C C4C C5C 118.6(3) . . ?
C3C C4C H4CA 120.7 . . ?
C5C C4C H4CA 120.7 . . ?
C6C C5C C4C 121.2(3) . . ?
C6C C5C H5CA 119.4 . . ?
C4C C5C H5CA 119.4 . . ?
C5C C6C C1C 120.0(3) . . ?
C5C C6C H6CA 120.0 . . ?
C1C C6C H6CA 120.0 . . ?
C6D C1D C2D 118.7(3) . . ?
C6D C1D P1 120.7(2) . . ?
C2D C1D P1 120.6(2) . . ?
C3D C2D C1D 120.5(3) . . ?
C3D C2D H2DA 119.7 . . ?
C1D C2D H2DA 119.7 . . ?
C5D C3D C2D 120.0(3) . . ?
C5D C3D H3DA 120.0 . . ?
C2D C3D H3DA 120.0 . . ?
C5D C4D C6D 119.8(3) . . ?
C5D C4D H4DA 120.1 . . ?
C6D C4D H4DA 120.1 . . ?
C3D C5D C4D 120.1(3) . . ?
C3D C5D H5DA 120.0 . . ?
C4D C5D H5DA 120.0 . . ?
C1D C6D C4D 120.9(3) . . ?
C1D C6D H6DA 119.5 . . ?
C4D C6D H6DA 119.5 . . ?
C2E C1E C6E 117.9(3) . . ?
C2E C1E P1 116.9(2) . . ?
C6E C1E P1 125.1(2) . . ?
C3E C2E C1E 120.9(3) . . ?
C3E C2E H2EA 119.5 . . ?
C1E C2E H2EA 119.5 . . ?
C2E C3E C4E 120.5(3) . . ?
C2E C3E H3EA 119.8 . . ?
C4E C3E H3EA 119.8 . . ?
C5E C4E C3E 119.2(3) . . ?
C5E C4E H4EA 120.4 . . ?
C3E C4E H4EA 120.4 . . ?
C4E C5E C6E 121.4(3) . . ?
C4E C5E H5EA 119.3 . . ?
C6E C5E H5EA 119.3 . . ?
C5E C6E C1E 120.1(3) . . ?
C5E C6E H6EA 120.0 . . ?
C1E C6E H6EA 120.0 . . ?
C2F C1F C6F 118.4(3) . . ?
C2F C1F P2 120.8(2) . . ?
C6F C1F P2 120.6(2) . . ?
C1F C2F C3F 121.3(3) . . ?
C1F C2F H2FA 119.3 . . ?
C3F C2F H2FA 119.3 . . ?
C2F C3F C4F 119.4(3) . . ?
C2F C3F H3FA 120.3 . . ?
C4F C3F H3FA 120.3 . . ?
C5F C4F C3F 119.9(3) . . ?
C5F C4F H4FA 120.1 . . ?
C3F C4F H4FA 120.1 . . ?
C4F C5F C6F 120.7(3) . . ?
C4F C5F H5FA 119.6 . . ?
C6F C5F H5FA 119.6 . . ?
C5F C6F C1F 120.1(3) . . ?
C5F C6F H6FA 120.0 . . ?
C1F C6F H6FA 120.0 . . ?
C2G C1G C6G 117.3(3) . . ?
C2G C1G P2 119.8(3) . . ?
C6G C1G P2 122.5(3) . . ?
C3G C2G C1G 121.6(3) . . ?
C3G C2G H2GA 119.2 . . ?
C1G C2G H2GA 119.2 . . ?
C2G C3G C4G 120.0(4) . . ?
C2G C3G H3GA 120.0 . . ?
C4G C3G H3GA 120.0 . . ?
C5G C4G C3G 119.4(3) . . ?
C5G C4G H4GA 120.3 . . ?
C3G C4G H4GA 120.3 . . ?
C4G C5G C6G 120.1(3) . . ?
C4G C5G H5GA 119.9 . . ?
C6G C5G H5GA 119.9 . . ?
C5G C6G C1G 121.5(3) . . ?
C5G C6G H6GA 119.2 . . ?
C1G C6G H6GA 119.2 . . ?
C6H C1H C2H 117.8(3) . . ?
C6H C1H P2 116.8(3) . . ?
C2H C1H P2 125.4(2) . . ?
C3H C2H C1H 121.5(3) . . ?
C3H C2H H2HA 119.2 . . ?
C1H C2H H2HA 119.2 . . ?
C2H C3H C4H 119.7(4) . . ?
C2H C3H H3HA 120.1 . . ?
C4H C3H H3HA 120.1 . . ?
C5H C4H C3H 120.3(4) . . ?
C5H C4H H4HA 119.9 . . ?
C3H C4H H4HA 119.9 . . ?
C4H C5H C6H 119.9(4) . . ?
C4H C5H H5HA 120.1 . . ?
C6H C5H H5HA 120.1 . . ?
C1H C6H C5H 120.8(4) . . ?
C1H C6H H6HA 119.6 . . ?
C5H C6H H6HA 119.6 . . ?
N1S C1S C2S 168(3) . . ?
C1S C2S H2SA 109.5 . . ?
C1S C2S H2SB 109.5 . . ?
H2SA C2S H2SB 109.5 . . ?
C1S C2S H2SC 109.5 . . ?
H2SA C2S H2SC 109.5 . . ?
H2SB C2S H2SC 109.5 . . ?

loop_
_geom_bond_atom_site_label_1
_geom_bond_atom_site_label_2
_geom_bond_distance
_geom_bond_site_symmetry_2
_geom_bond_publ_flag
Ru N3A 2.112(3) . ?
Ru N3B 2.133(2) . ?
Ru P2 2.2975(10) . ?
Ru P1 2.2993(9) . ?
Ru S1B 2.4500(9) . ?
Ru S1A 2.4564(10) . ?
Cu1 N2A 1.959(3) . ?
Cu1 N4A 1.961(3) . ?
Cu1 N1A 2.042(3) . ?
Cu1 Cl1 2.2164(11) . ?
Cu2 N4B 1.939(3) . ?
Cu2 N2B 1.962(2) . ?
Cu2 N1B 2.011(3) . ?
Cu2 Cl2 2.2298(9) . ?
Cu1 Cl2 2.9984(10)(-x, -y, 1-z)
Cu2 Cl2 3.1971(13)(-x, -y, 1-z)
S1A C7A 1.738(3) . ?
S1B C7B 1.731(3) . ?
P1 C1E 1.826(3) . ?
P1 C1D 1.847(3) . ?
P1 C1C 1.859(4) . ?
P2 C1F 1.831(3) . ?
P2 C1G 1.848(3) . ?
P2 C1H 1.854(3) . ?
N1A C1A 1.349(4) . ?
N1A C5A 1.362(4) . ?
N2A C6A 1.288(4) . ?
N2A N3A 1.341(4) . ?
N3A C7A 1.371(4) . ?
N4A C7A 1.313(4) . ?
N4A H4AB 0.8800 . ?
N1B C1B 1.343(4) . ?
N1B C5B 1.365(4) . ?
N2B C6B 1.288(4) . ?
N2B N3B 1.348(3) . ?
N3B C7B 1.370(4) . ?
N4B C7B 1.317(4) . ?
N4B H4BB 0.8800 . ?
C1A C2A 1.380(5) . ?
C1A H1AA 0.9500 . ?
C2A C3A 1.387(5) . ?
C2A H2AA 0.9500 . ?
C3A C4A 1.383(5) . ?
C3A H3AA 0.9500 . ?
C4A C5A 1.384(4) . ?
C4A H4AA 0.9500 . ?
C5A C6A 1.454(5) . ?
C6A H6AA 0.9500 . ?
C1B C2B 1.381(5) . ?
C1B H1BA 0.9500 . ?
C2B C3B 1.400(5) . ?
C2B H2BA 0.9500 . ?
C3B C4B 1.381(5) . ?
C3B H3BA 0.9500 . ?
C4B C5B 1.382(5) . ?
C4B H4BA 0.9500 . ?
C5B C6B 1.464(4) . ?
C6B H6BA 0.9500 . ?
C1C C2C 1.385(5) . ?
C1C C6C 1.400(4) . ?
C2C C3C 1.391(5) . ?
C2C H2CA 0.9500 . ?
C3C C4C 1.380(5) . ?
C3C H3CA 0.9500 . ?
C4C C5C 1.402(5) . ?
C4C H4CA 0.9500 . ?
C5C C6C 1.381(5) . ?
C5C H5CA 0.9500 . ?
C6C H6CA 0.9500 . ?
C1D C6D 1.386(4) . ?
C1D C2D 1.399(4) . ?
C2D C3D 1.390(4) . ?
C2D H2DA 0.9500 . ?
C3D C5D 1.383(5) . ?
C3D H3DA 0.9500 . ?
C4D C5D 1.386(4) . ?
C4D C6D 1.391(4) . ?
C4D H4DA 0.9500 . ?
C5D H5DA 0.9500 . ?
C6D H6DA 0.9500 . ?
C1E C2E 1.410(4) . ?
C1E C6E 1.411(4) . ?
C2E C3E 1.377(4) . ?
C2E H2EA 0.9500 . ?
C3E C4E 1.401(4) . ?
C3E H3EA 0.9500 . ?
C4E C5E 1.371(5) . ?
C4E H4EA 0.9500 . ?
C5E C6E 1.390(5) . ?
C5E H5EA 0.9500 . ?
C6E H6EA 0.9500 . ?
C1F C2F 1.390(4) . ?
C1F C6F 1.403(4) . ?
C2F C3F 1.393(4) . ?
C2F H2FA 0.9500 . ?
C3F C4F 1.399(4) . ?
C3F H3FA 0.9500 . ?
C4F C5F 1.373(4) . ?
C4F H4FA 0.9500 . ?
C5F C6F 1.398(4) . ?
C5F H5FA 0.9500 . ?
C6F H6FA 0.9500 . ?
C1G C2G 1.394(5) . ?
C1G C6G 1.396(5) . ?
C2G C3G 1.386(5) . ?
C2G H2GA 0.9500 . ?
C3G C4G 1.388(5) . ?
C3G H3GA 0.9500 . ?
C4G C5G 1.383(5) . ?
C4G H4GA 0.9500 . ?
C5G C6G 1.387(5) . ?
C5G H5GA 0.9500 . ?
C6G H6GA 0.9500 . ?
C1H C6H 1.387(5) . ?
C1H C2H 1.405(5) . ?
C2H C3H 1.379(5) . ?
C2H H2HA 0.9500 . ?
C3H C4H 1.382(5) . ?
C3H H3HA 0.9500 . ?
C4H C5H 1.377(6) . ?
C4H H4HA 0.9500 . ?
C5H C6H 1.403(5) . ?
C5H H5HA 0.9500 . ?
C6H H6HA 0.9500 . ?
N1S C1S 1.23(4) . ?
C1S C2S 1.41(4) . ?
C2S H2SA 0.9800 . ?
C2S H2SB 0.9800 . ?
C2S H2SC 0.9800 . ?

loop_
_geom_torsion_atom_site_label_1
_geom_torsion_atom_site_label_2
_geom_torsion_atom_site_label_3
_geom_torsion_atom_site_label_4
_geom_torsion
_geom_torsion_site_symmetry_1
_geom_torsion_site_symmetry_2
_geom_torsion_site_symmetry_3
_geom_torsion_site_symmetry_4
_geom_torsion_publ_flag
N3A Ru S1A C7A 7.23(12) . . . . ?
N3B Ru S1A C7A -72.08(13) . . . . ?
P2 Ru S1A C7A -164.48(10) . . . . ?
P1 Ru S1A C7A 96.14(10) . . . . ?
S1B Ru S1A C7A -35.84(13) . . . . ?
N3A Ru S1B C7B -74.59(14) . . . . ?
N3B Ru S1B C7B 4.33(15) . . . . ?
P2 Ru S1B C7B 96.12(12) . . . . ?
P1 Ru S1B C7B -165.88(12) . . . . ?
S1A Ru S1B C7B -35.70(15) . . . . ?
N3A Ru P1 C1E -121.07(15) . . . . ?
N3B Ru P1 C1E -66.3(4) . . . . ?
P2 Ru P1 C1E 64.68(13) . . . . ?
S1B Ru P1 C1E -25.28(13) . . . . ?
S1A Ru P1 C1E 172.77(13) . . . . ?
N3A Ru P1 C1D 110.16(15) . . . . ?
N3B Ru P1 C1D 164.9(4) . . . . ?
P2 Ru P1 C1D -64.09(13) . . . . ?
S1B Ru P1 C1D -154.06(13) . . . . ?
S1A Ru P1 C1D 44.00(13) . . . . ?
N3A Ru P1 C1C -5.63(13) . . . . ?
N3B Ru P1 C1C 49.1(4) . . . . ?
P2 Ru P1 C1C -179.88(11) . . . . ?
S1B Ru P1 C1C 90.16(11) . . . . ?
S1A Ru P1 C1C -71.79(11) . . . . ?
N3A Ru P2 C1F -169.3(4) . . . . ?
N3B Ru P2 C1F 145.06(13) . . . . ?
P1 Ru P2 C1F -24.63(12) . . . . ?
S1B Ru P2 C1F 78.76(12) . . . . ?
S1A Ru P2 C1F -119.71(11) . . . . ?
N3A Ru P2 C1G -43.3(4) . . . . ?
N3B Ru P2 C1G -88.90(13) . . . . ?
P1 Ru P2 C1G 101.41(11) . . . . ?
S1B Ru P2 C1G -155.21(11) . . . . ?
S1A Ru P2 C1G 6.32(11) . . . . ?
N3A Ru P2 C1H 70.6(4) . . . . ?
N3B Ru P2 C1H 24.94(14) . . . . ?
P1 Ru P2 C1H -144.75(12) . . . . ?
S1B Ru P2 C1H -41.37(12) . . . . ?
S1A Ru P2 C1H 120.16(12) . . . . ?
N2A Cu1 N1A C1A 177.6(3) . . . . ?
N4A Cu1 N1A C1A -179.0(3) . . . . ?
Cl1 Cu1 N1A C1A -15.8(3) . . . . ?
N2A Cu1 N1A C5A -5.6(2) . . . . ?
N4A Cu1 N1A C5A -2.3(4) . . . . ?
Cl1 Cu1 N1A C5A 161.0(2) . . . . ?
N4A Cu1 N2A C6A -175.8(2) . . . . ?
N1A Cu1 N2A C6A 2.9(2) . . . . ?
Cl1 Cu1 N2A C6A -74.9(4) . . . . ?
N4A Cu1 N2A N3A 2.5(2) . . . . ?
N1A Cu1 N2A N3A -178.7(2) . . . . ?
Cl1 Cu1 N2A N3A 103.4(4) . . . . ?
C6A N2A N3A C7A 174.9(3) . . . . ?
Cu1 N2A N3A C7A -3.4(3) . . . . ?
C6A N2A N3A Ru -20.1(5) . . . . ?
Cu1 N2A N3A Ru 161.7(2) . . . . ?
N3B Ru N3A N2A -76.3(3) . . . . ?
P2 Ru N3A N2A -122.4(4) . . . . ?
P1 Ru N3A N2A 92.5(3) . . . . ?
S1B Ru N3A N2A -11.1(3) . . . . ?
S1A Ru N3A N2A -175.0(3) . . . . ?
N3B Ru N3A C7A 89.35(18) . . . . ?
P2 Ru N3A C7A 43.2(5) . . . . ?
P1 Ru N3A C7A -101.91(17) . . . . ?
S1B Ru N3A C7A 154.50(17) . . . . ?
S1A Ru N3A C7A -9.35(15) . . . . ?
N2A Cu1 N4A C7A -1.0(2) . . . . ?
N1A Cu1 N4A C7A -4.3(4) . . . . ?
Cl1 Cu1 N4A C7A -167.4(2) . . . . ?
N4B Cu2 N1B C1B 174.9(3) . . . . ?
N2B Cu2 N1B C1B 174.1(3) . . . . ?
Cl2 Cu2 N1B C1B -8.0(3) . . . . ?
N4B Cu2 N1B C5B 5.4(5) . . . . ?
N2B Cu2 N1B C5B 4.5(3) . . . . ?
Cl2 Cu2 N1B C5B -177.5(2) . . . . ?
N4B Cu2 N2B C6B 179.0(3) . . . . ?
N1B Cu2 N2B C6B -1.3(3) . . . . ?
Cl2 Cu2 N2B C6B -64(2) . . . . ?
N4B Cu2 N2B N3B 0.5(2) . . . . ?
N1B Cu2 N2B N3B -179.8(3) . . . . ?
Cl2 Cu2 N2B N3B 117(2) . . . . ?
C6B N2B N3B C7B -175.8(3) . . . . ?
Cu2 N2B N3B C7B 2.6(3) . . . . ?
C6B N2B N3B Ru -21.9(6) . . . . ?
Cu2 N2B N3B Ru 156.4(2) . . . . ?
N3A Ru N3B N2B -60.8(4) . . . . ?
P2 Ru N3B N2B 112.1(4) . . . . ?
P1 Ru N3B N2B -116.3(4) . . . . ?
S1B Ru N3B N2B -160.4(4) . . . . ?
S1A Ru N3B N2B 4.4(4) . . . . ?
N3A Ru N3B C7B 94.1(2) . . . . ?
P2 Ru N3B C7B -93.1(2) . . . . ?
P1 Ru N3B C7B 38.6(5) . . . . ?
S1B Ru N3B C7B -5.56(19) . . . . ?
S1A Ru N3B C7B 159.3(2) . . . . ?
N2B Cu2 N4B C7B -3.7(3) . . . . ?
N1B Cu2 N4B C7B -4.6(5) . . . . ?
Cl2 Cu2 N4B C7B 178.4(2) . . . . ?
C5A N1A C1A C2A -2.0(5) . . . . ?
Cu1 N1A C1A C2A 174.6(2) . . . . ?
N1A C1A C2A C3A -1.0(5) . . . . ?
C1A C2A C3A C4A 2.6(5) . . . . ?
C2A C3A C4A C5A -1.3(5) . . . . ?
C1A N1A C5A C4A 3.3(5) . . . . ?
Cu1 N1A C5A C4A -173.8(2) . . . . ?
C1A N1A C5A C6A -175.5(3) . . . . ?
Cu1 N1A C5A C6A 7.4(3) . . . . ?
C3A C4A C5A N1A -1.6(5) . . . . ?
C3A C4A C5A C6A 177.0(3) . . . . ?
N3A N2A C6A C5A -177.9(3) . . . . ?
Cu1 N2A C6A C5A 0.2(4) . . . . ?
N1A C5A C6A N2A -5.2(4) . . . . ?
C4A C5A C6A N2A 176.0(3) . . . . ?
Cu1 N4A C7A N3A -0.7(4) . . . . ?
Cu1 N4A C7A S1A 177.9(2) . . . . ?
N2A N3A C7A N4A 2.7(4) . . . . ?
Ru N3A C7A N4A -168.4(2) . . . . ?
N2A N3A C7A S1A -176.23(19) . . . . ?
Ru N3A C7A S1A 12.7(2) . . . . ?
Ru S1A C7A N4A 170.6(3) . . . . ?
Ru S1A C7A N3A -10.70(18) . . . . ?
C5B N1B C1B C2B -0.7(6) . . . . ?
Cu2 N1B C1B C2B -169.8(3) . . . . ?
N1B C1B C2B C3B 1.1(6) . . . . ?
C1B C2B C3B C4B -0.9(6) . . . . ?
C2B C3B C4B C5B 0.5(6) . . . . ?
C1B N1B C5B C4B 0.1(5) . . . . ?
Cu2 N1B C5B C4B 170.8(3) . . . . ?
C1B N1B C5B C6B -177.5(3) . . . . ?
Cu2 N1B C5B C6B -6.8(4) . . . . ?
C3B C4B C5B N1B 0.0(6) . . . . ?
C3B C4B C5B C6B 177.3(4) . . . . ?
N3B N2B C6B C5B 176.3(3) . . . . ?
Cu2 N2B C6B C5B -2.1(4) . . . . ?
N1B C5B C6B N2B 5.9(5) . . . . ?
C4B C5B C6B N2B -171.7(4) . . . . ?
Cu2 N4B C7B N3B 6.7(4) . . . . ?
Cu2 N4B C7B S1B -170.6(2) . . . . ?
N2B N3B C7B N4B -6.2(5) . . . . ?
Ru N3B C7B N4B -170.3(3) . . . . ?
N2B N3B C7B S1B 171.7(2) . . . . ?
Ru N3B C7B S1B 7.6(3) . . . . ?
Ru S1B C7B N4B 171.1(4) . . . . ?
Ru S1B C7B N3B -6.5(2) . . . . ?
C1E P1 C1C C2C -159.3(2) . . . . ?
C1D P1 C1C C2C -54.7(2) . . . . ?
Ru P1 C1C C2C 73.2(2) . . . . ?
C1E P1 C1C C6C 23.8(3) . . . . ?
C1D P1 C1C C6C 128.4(3) . . . . ?
Ru P1 C1C C6C -103.7(3) . . . . ?
C6C C1C C2C C3C 1.9(4) . . . . ?
P1 C1C C2C C3C -175.2(2) . . . . ?
C1C C2C C3C C4C -0.5(5) . . . . ?
C2C C3C C4C C5C -0.8(4) . . . . ?
C3C C4C C5C C6C 0.5(5) . . . . ?
C4C C5C C6C C1C 1.0(5) . . . . ?
C2C C1C C6C C5C -2.1(4) . . . . ?
P1 C1C C6C C5C 174.7(2) . . . . ?
C1E P1 C1D C6D -121.3(3) . . . . ?
C1C P1 C1D C6D 136.5(3) . . . . ?
Ru P1 C1D C6D 14.9(3) . . . . ?
C1E P1 C1D C2D 58.5(3) . . . . ?
C1C P1 C1D C2D -43.7(3) . . . . ?
Ru P1 C1D C2D -165.3(2) . . . . ?
C6D C1D C2D C3D 0.6(5) . . . . ?
P1 C1D C2D C3D -179.2(3) . . . . ?
C1D C2D C3D C5D -0.1(5) . . . . ?
C2D C3D C5D C4D -0.5(5) . . . . ?
C6D C4D C5D C3D 0.5(5) . . . . ?
C2D C1D C6D C4D -0.6(5) . . . . ?
P1 C1D C6D C4D 179.2(3) . . . . ?
C5D C4D C6D C1D 0.0(5) . . . . ?
C1D P1 C1E C2E -177.1(3) . . . . ?
C1C P1 C1E C2E -74.8(3) . . . . ?
Ru P1 C1E C2E 46.5(3) . . . . ?
C1D P1 C1E C6E -0.4(3) . . . . ?
C1C P1 C1E C6E 101.8(3) . . . . ?
Ru P1 C1E C6E -136.8(3) . . . . ?
C6E C1E C2E C3E -1.0(5) . . . . ?
P1 C1E C2E C3E 175.9(3) . . . . ?
C1E C2E C3E C4E -0.5(5) . . . . ?
C2E C3E C4E C5E 1.7(6) . . . . ?
C3E C4E C5E C6E -1.4(6) . . . . ?
C4E C5E C6E C1E -0.2(6) . . . . ?
C2E C1E C6E C5E 1.4(5) . . . . ?
P1 C1E C6E C5E -175.3(3) . . . . ?
C1G P2 C1F C2F 157.8(3) . . . . ?
C1H P2 C1F C2F 58.3(3) . . . . ?
Ru P2 C1F C2F -66.9(3) . . . . ?
C1G P2 C1F C6F -27.1(3) . . . . ?
C1H P2 C1F C6F -126.6(3) . . . . ?
Ru P2 C1F C6F 108.1(3) . . . . ?
C6F C1F C2F C3F 4.5(5) . . . . ?
P2 C1F C2F C3F 179.6(3) . . . . ?
C1F C2F C3F C4F -3.7(5) . . . . ?
C2F C3F C4F C5F 0.2(5) . . . . ?
C3F C4F C5F C6F 2.4(5) . . . . ?
C4F C5F C6F C1F -1.5(5) . . . . ?
C2F C1F C6F C5F -1.9(5) . . . . ?
P2 C1F C6F C5F -177.0(3) . . . . ?
C1F P2 C1G C2G -51.1(3) . . . . ?
C1H P2 C1G C2G 54.8(3) . . . . ?
Ru P2 C1G C2G 177.49(19) . . . . ?
C1F P2 C1G C6G 137.0(3) . . . . ?
C1H P2 C1G C6G -117.1(3) . . . . ?
Ru P2 C1G C6G 5.6(3) . . . . ?
C6G C1G C2G C3G -1.3(4) . . . . ?
P2 C1G C2G C3G -173.6(2) . . . . ?
C1G C2G C3G C4G 1.1(5) . . . . ?
C2G C3G C4G C5G -0.6(5) . . . . ?
C3G C4G C5G C6G 0.2(5) . . . . ?
C4G C5G C6G C1G -0.4(5) . . . . ?
C2G C1G C6G C5G 0.9(4) . . . . ?
P2 C1G C6G C5G 173.0(2) . . . . ?
C1F P2 C1H C6H 162.2(3) . . . . ?
C1G P2 C1H C6H 57.2(3) . . . . ?
Ru P2 C1H C6H -71.5(3) . . . . ?
C1F P2 C1H C2H -19.4(3) . . . . ?
C1G P2 C1H C2H -124.4(3) . . . . ?
Ru P2 C1H C2H 106.9(3) . . . . ?
C6H C1H C2H C3H 1.2(5) . . . . ?
P2 C1H C2H C3H -177.1(3) . . . . ?
C1H C2H C3H C4H -1.2(6) . . . . ?
C2H C3H C4H C5H 0.3(6) . . . . ?
C3H C4H C5H C6H 0.5(6) . . . . ?
C2H C1H C6H C5H -0.4(5) . . . . ?
P2 C1H C6H C5H 178.2(3) . . . . ?
C4H C5H C6H C1H -0.5(6) . . . . ?
